data_7719527
loop_
_publ_author_name
'Miyazaki, Tomoyuki'
'Suginome, Shun'
'Nakamura, Taiji'
'Tanaka, Hiromasa'
'Yoshizawa, Kazunari'
'Nishibayashi, Yoshiaki'

_publ_section_title
;
 Reactivity of a molybdenum-nitride complex bearing an NHC-based PCP-type
 pincer ligand toward unsaturated substrates.
;
_journal_issue 42
_journal_name_full 'Dalton transactions (Cambridge, England : 2003)'
_journal_page_first 15864
_journal_page_last 15872
_journal_paper_doi 10.1039/d5dt02036k
_journal_volume 54
_journal_year 2025
_chemical_formula_moiety 'I, C27 H48 Mo N3 P2, C4 H8 O'
_chemical_formula_sum 'C31 H56 I Mo N3 O P2'
_chemical_formula_weight 771.56
_space_group_crystal_system monoclinic
_space_group_IT_number 14
_space_group_name_Hall '-P 2ybc'
_space_group_name_H-M_alt 'P 1 21/c 1'
_atom_sites_solution_hydrogens geom
_atom_sites_solution_primary dual
_audit_creation_date 2023-12-11
_audit_creation_method
;
Olex2 1.5
(compiled 2023.08.24 svn.re1ec1418 for OlexSys, GUI svn.r6817)
;
_audit_update_record
;
2025-08-14 deposited with the CCDC.	2025-09-30 downloaded from the CCDC.
;
_cell_angle_alpha 90
_cell_angle_beta 95.724(2)
_cell_angle_gamma 90
_cell_formula_units_Z 4
_cell_length_a 13.3696(3)
_cell_length_b 11.6652(3)
_cell_length_c 22.8440(5)
_cell_measurement_reflns_used 19899
_cell_measurement_temperature 93
_cell_measurement_theta_max 31.1560
_cell_measurement_theta_min 2.1590
_cell_volume 3544.96(14)
_computing_cell_refinement 'CrysAlisPro 1.171.41.99a (Rigaku OD, 2021)'
_computing_data_collection 'CrysAlisPro 1.171.41.99a (Rigaku OD, 2021)'
_computing_data_reduction 'CrysAlisPro 1.171.41.99a (Rigaku OD, 2021)'
_computing_molecular_graphics 'Olex2 1.5 (Dolomanov et al., 2009)'
_computing_publication_material 'Olex2 1.5 (Dolomanov et al., 2009)'
_computing_structure_refinement 'SHELXL 2019/2 (Sheldrick, 2015)'
_computing_structure_solution 'SHELXT 2018/2 (Sheldrick, 2018)'
_diffrn_ambient_temperature 93
_diffrn_detector 'Hybrid Pixel Array Detector'
_diffrn_detector_area_resol_mean 10.0000
_diffrn_detector_type HyPix
_diffrn_measured_fraction_theta_full 1.000
_diffrn_measured_fraction_theta_max 0.803
_diffrn_measurement_details
;
List of Runs (angles in degrees, time in seconds):

  # Type    Start    End  Width  t~exp~   \w     \q     \k     \f   Frames
#--------------------------------------------------------------------------
  1  \w    -60.00  10.00   0.50    2.02    --   -4.78 -57.00 -60.00  140
  2  \w    -18.00  33.00   0.50    2.02    --   -4.78  34.00 -26.00  102
  3  \w    -31.00  11.00   0.50    2.02    --   -4.78 -77.00  90.00   84
  4  \w    -76.00   6.00   0.50    2.02    --   -4.78 -34.00 176.00  164
;
_diffrn_measurement_device 'four-circle diffractometer'
_diffrn_measurement_device_type 'ROD, Synergy Custom DW system, HyPix'
_diffrn_measurement_method '\w scans'
_diffrn_orient_matrix_type 'CrysAlisPro convention (1999,Acta A55,543-557)'
_diffrn_orient_matrix_UB_11 -0.0517323000
_diffrn_orient_matrix_UB_12 -0.0070839000
_diffrn_orient_matrix_UB_13 0.0036256000
_diffrn_orient_matrix_UB_21 -0.0077886000
_diffrn_orient_matrix_UB_22 -0.0259077000
_diffrn_orient_matrix_UB_23 -0.0281732000
_diffrn_orient_matrix_UB_31 0.0103954000
_diffrn_orient_matrix_UB_32 -0.0545271000
_diffrn_orient_matrix_UB_33 0.0129204000
_diffrn_radiation_monochromator mirror
_diffrn_radiation_probe x-ray
_diffrn_radiation_type 'Mo K\a'
_diffrn_radiation_wavelength 0.71073
_diffrn_reflns_av_R_equivalents 0.0377
_diffrn_reflns_av_unetI/netI 0.0385
_diffrn_reflns_Laue_measured_fraction_full 1.000
_diffrn_reflns_Laue_measured_fraction_max 0.803
_diffrn_reflns_limit_h_max 18
_diffrn_reflns_limit_h_min -18
_diffrn_reflns_limit_k_max 16
_diffrn_reflns_limit_k_min -13
_diffrn_reflns_limit_l_max 28
_diffrn_reflns_limit_l_min -28
_diffrn_reflns_number 30065
_diffrn_reflns_point_group_measured_fraction_full 1.000
_diffrn_reflns_point_group_measured_fraction_max 0.803
_diffrn_reflns_theta_full 25.242
_diffrn_reflns_theta_max 30.836
_diffrn_reflns_theta_min 2.238
_diffrn_source 'Rotating-anode X-ray tube'
_diffrn_source_type 'Rigaku (Mo) X-ray Source'
_exptl_absorpt_coefficient_mu 1.358
_exptl_absorpt_correction_T_max 1.00000
_exptl_absorpt_correction_T_min 0.80511
_exptl_absorpt_correction_type multi-scan
_exptl_absorpt_process_details
;
CrysAlisPro 1.171.41.99a (Rigaku Oxford Diffraction, 2021)
Empirical absorption correction using spherical harmonics,
implemented in SCALE3 ABSPACK scaling algorithm.
;
_exptl_crystal_colour 'light yellow'
_exptl_crystal_colour_modifier light
_exptl_crystal_colour_primary yellow
_exptl_crystal_density_diffrn 1.446
_exptl_crystal_description needle
_exptl_crystal_F_000 1584
_exptl_crystal_size_max 0.3
_exptl_crystal_size_mid 0.1
_exptl_crystal_size_min 0.1
_refine_diff_density_max 1.045
_refine_diff_density_min -0.887
_refine_diff_density_rms 0.094
_refine_ls_extinction_method none
_refine_ls_goodness_of_fit_ref 1.034
_refine_ls_hydrogen_treatment constr
_refine_ls_matrix_type full
_refine_ls_number_parameters 364
_refine_ls_number_reflns 8945
_refine_ls_number_restraints 0
_refine_ls_restrained_S_all 1.034
_refine_ls_R_factor_all 0.0360
_refine_ls_R_factor_gt 0.0279
_refine_ls_shift/su_max 0.003
_refine_ls_shift/su_mean 0.000
_refine_ls_structure_factor_coef Fsqd
_refine_ls_weighting_details 'w=1/[\s^2^(Fo^2^)+(0.0201P)^2^+3.1683P] where P=(Fo^2^+2Fc^2^)/3'
_refine_ls_weighting_scheme calc
_refine_ls_wR_factor_gt 0.0590
_refine_ls_wR_factor_ref 0.0614
_reflns_Friedel_coverage 0.000
_reflns_number_gt 7682
_reflns_number_total 8945
_reflns_threshold_expression 'I > 2\s(I)'
_cod_data_source_file d5dt02036k3.cif
_cod_data_source_block 4
_cod_depositor_comments 'Adding full bibliography for 7719525--7719529.cif.'
_cod_original_cell_volume 3544.95(14)
_cod_database_code 7719527
_shelx_shelxl_version_number 2019/2
_chemical_oxdiff_formula Mo1P2I1C50H30N3
_shelx_space_group_comment
;
The symmetry employed for this shelxl refinement is uniquely defined
by the following loop, which should always be used as a source of
symmetry information in preference to the above space-group names.
They are only intended as comments.
;
_shelx_estimated_absorpt_t_max 0.876
_shelx_estimated_absorpt_t_min 0.686
_reflns_odcompleteness_completeness 99.95
_reflns_odcompleteness_iscentric 1
_reflns_odcompleteness_theta 26.32
_olex2_refinement_description
;
1. Fixed Uiso
 At 1.2 times of:
  All C(H) groups, All C(H,H) groups
 At 1.5 times of:
  All C(H,H,H) groups
2.a Secondary CH2 refined with riding coordinates:
 C1(H1A,H1B), C2(H2A,H2B), C22(H22A,H22B), C36(H36A,H36B), C12(H12A,H12B),
 C35(H35A,H35B), C34(H34A,H34B), C33(H33A,H33B)
2.b Aromatic/amide H refined with riding coordinates:
 C7(H7), C8(H8), C6(H6), C5(H5)
2.c Idealised Me refined as rotating group:
 C25(H25A,H25B,H25C), C29(H29A,H29B,H29C), C15(H15A,H15B,H15C), C19(H19A,H19B,
 H19C), C27(H27A,H27B,H27C), C17(H17A,H17B,H17C), C26(H26A,H26B,H26C), C20(H20A,
 H20B,H20C), C16(H16A,H16B,H16C), C30(H30A,H30B,H30C), C31(H31A,H31B,H31C),
 C21(H21A,H21B,H21C)
;
_olex2_submission_special_instructions 'No special instructions were received'
_oxdiff_exptl_absorpt_empirical_details
;
Empirical correction (ABSPACK) includes:
- Absorption correction using spherical harmonics
- Frame scaling
;
_oxdiff_exptl_absorpt_empirical_full_max 1.248
_oxdiff_exptl_absorpt_empirical_full_min 0.705

loop_
_space_group_symop_operation_xyz
'x, y, z'
'-x, y+1/2, -z+1/2'
'-x, -y, -z'
'x, -y-1/2, z-1/2'

loop_
_atom_site_label
_atom_site_type_symbol
_atom_site_fract_x
_atom_site_fract_y
_atom_site_fract_z
_atom_site_U_iso_or_equiv
_atom_site_adp_type
_atom_site_occupancy
_atom_site_site_symmetry_order
_atom_site_calc_flag
_atom_site_refinement_flags_posn
_atom_site_refinement_flags_adp
_atom_site_refinement_flags_occupancy
_atom_site_disorder_assembly
_atom_site_disorder_group
I1 I 0.23315(2) 0.78414(2) 0.51705(2) 0.01462(4) Uani 1 1 d . . . . .
Mo1 Mo 0.26731(2) 0.31330(2) 0.32366(2) 0.00885(5) Uani 1 1 d . . . . .
P1 P 0.40030(4) 0.16486(4) 0.35612(2) 0.00928(10) Uani 1 1 d . . . . .
P2 P 0.13648(4) 0.44771(4) 0.36242(2) 0.00932(10) Uani 1 1 d . . . . .
N3 N 0.28492(13) 0.42607(14) 0.45209(7) 0.0092(3) Uani 1 1 d . . . . .
O1 O 0.13155(14) 0.23247(15) 0.53318(8) 0.0268(4) Uani 1 1 d . . . . .
N2 N 0.41729(13) 0.32449(14) 0.44040(7) 0.0094(3) Uani 1 1 d . . . . .
N1 N 0.33366(14) 0.40555(16) 0.28887(8) 0.0150(4) Uani 1 1 d . . . . .
C3 C 0.32726(15) 0.35830(17) 0.41328(9) 0.0092(4) Uani 1 1 d . . . . .
C14 C 0.35007(17) 0.04356(18) 0.39970(10) 0.0146(4) Uani 1 1 d . . . . .
C25 C 0.24324(17) 0.64487(19) 0.34351(10) 0.0171(5) Uani 1 1 d . . . . .
H25A H 0.257421 0.653433 0.386212 0.026 Uiso 1 1 calc R U . . .
H25B H 0.247335 0.719928 0.324629 0.026 Uiso 1 1 calc R U . . .
H25C H 0.292633 0.592874 0.328846 0.026 Uiso 1 1 calc R U . . .
C4 C 0.43240(15) 0.36801(17) 0.49731(9) 0.0105(4) Uani 1 1 d . . . . .
C9 C 0.34654(15) 0.43332(17) 0.50467(9) 0.0095(4) Uani 1 1 d . . . . .
C24 C 0.13719(16) 0.59531(17) 0.32918(10) 0.0126(4) Uani 1 1 d . . . . .
C1 C 0.22580(17) 0.19051(19) 0.24854(10) 0.0160(4) Uani 1 1 d . . . . .
H1A H 0.263532 0.198532 0.213617 0.019 Uiso 1 1 calc R U . . .
H1B H 0.214052 0.109808 0.259389 0.019 Uiso 1 1 calc R U . . .
C18 C 0.49310(16) 0.11494(19) 0.30501(9) 0.0143(4) Uani 1 1 d . . . . .
C2 C 0.14463(16) 0.26760(19) 0.25247(9) 0.0154(4) Uani 1 1 d . . . . .
H2A H 0.082423 0.234693 0.265673 0.018 Uiso 1 1 calc R U . . .
H2B H 0.131886 0.323386 0.219917 0.018 Uiso 1 1 calc R U . . .
C29 C -0.06211(17) 0.4040(2) 0.31175(10) 0.0189(5) Uani 1 1 d . . . . .
H29A H -0.078399 0.484820 0.303870 0.028 Uiso 1 1 calc R U . . .
H29B H -0.124266 0.360713 0.314533 0.028 Uiso 1 1 calc R U . . .
H29C H -0.026743 0.372955 0.279686 0.028 Uiso 1 1 calc R U . . .
C22 C 0.18264(15) 0.47061(18) 0.44137(9) 0.0113(4) Uani 1 1 d . . . . .
H22A H 0.181892 0.553426 0.450795 0.014 Uiso 1 1 calc R U . . .
H22B H 0.138180 0.430475 0.466846 0.014 Uiso 1 1 calc R U . . .
C15 C 0.26009(19) -0.0143(2) 0.36383(11) 0.0210(5) Uani 1 1 d . . . . .
H15A H 0.207301 0.042641 0.353746 0.032 Uiso 1 1 calc R U . . .
H15B H 0.233715 -0.075638 0.387273 0.032 Uiso 1 1 calc R U . . .
H15C H 0.282078 -0.046772 0.327668 0.032 Uiso 1 1 calc R U . . .
C7 C 0.40991(17) 0.47428(18) 0.60217(9) 0.0138(4) Uani 1 1 d . . . . .
H7 H 0.403814 0.509748 0.639083 0.017 Uiso 1 1 calc R U . . .
C36 C 0.2060(2) 0.2234(2) 0.58260(11) 0.0239(5) Uani 1 1 d . . . . .
H36A H 0.192188 0.279127 0.613469 0.029 Uiso 1 1 calc R U . . .
H36B H 0.273717 0.239168 0.570439 0.029 Uiso 1 1 calc R U . . .
C19 C 0.44697(18) 0.0177(2) 0.26575(10) 0.0187(5) Uani 1 1 d . . . . .
H19A H 0.434705 -0.048933 0.290177 0.028 Uiso 1 1 calc R U . . .
H19B H 0.493489 -0.003621 0.237036 0.028 Uiso 1 1 calc R U . . .
H19C H 0.383282 0.043598 0.245006 0.028 Uiso 1 1 calc R U . . .
C8 C 0.33390(16) 0.48882(18) 0.55736(9) 0.0125(4) Uani 1 1 d . . . . .
H8 H 0.276245 0.534118 0.562179 0.015 Uiso 1 1 calc R U . . .
C6 C 0.49626(17) 0.40862(18) 0.59506(9) 0.0147(4) Uani 1 1 d . . . . .
H6 H 0.546587 0.400874 0.627237 0.018 Uiso 1 1 calc R U . . .
C28 C 0.00556(16) 0.39393(19) 0.37011(10) 0.0140(4) Uani 1 1 d . . . . .
C27 C 0.06191(18) 0.67782(19) 0.35374(10) 0.0178(5) Uani 1 1 d . . . . .
H27A H -0.006772 0.651434 0.342041 0.027 Uiso 1 1 calc R U . . .
H27B H 0.070812 0.754946 0.338057 0.027 Uiso 1 1 calc R U . . .
H27C H 0.073734 0.679648 0.396763 0.027 Uiso 1 1 calc R U . . .
C17 C 0.31038(18) 0.09401(19) 0.45534(10) 0.0176(5) Uani 1 1 d . . . . .
H17A H 0.366436 0.126872 0.480822 0.026 Uiso 1 1 calc R U . . .
H17B H 0.278567 0.033187 0.476557 0.026 Uiso 1 1 calc R U . . .
H17C H 0.260928 0.154035 0.444001 0.026 Uiso 1 1 calc R U . . .
C26 C 0.11608(19) 0.58568(19) 0.26191(10) 0.0184(5) Uani 1 1 d . . . . .
H26A H 0.168484 0.539036 0.246480 0.028 Uiso 1 1 calc R U . . .
H26B H 0.115876 0.662396 0.244418 0.028 Uiso 1 1 calc R U . . .
H26C H 0.050437 0.549461 0.251989 0.028 Uiso 1 1 calc R U . . .
C12 C 0.48235(15) 0.24449(18) 0.41265(9) 0.0116(4) Uani 1 1 d . . . . .
H12A H 0.515095 0.190883 0.442223 0.014 Uiso 1 1 calc R U . . .
H12B H 0.535216 0.286658 0.394137 0.014 Uiso 1 1 calc R U . . .
C5 C 0.50956(16) 0.35502(18) 0.54222(9) 0.0140(4) Uani 1 1 d . . . . .
H5 H 0.568235 0.311778 0.537028 0.017 Uiso 1 1 calc R U . . .
C35 C 0.20053(18) 0.1020(2) 0.60557(10) 0.0199(5) Uani 1 1 d . . . . .
H35A H 0.218435 0.098857 0.648645 0.024 Uiso 1 1 calc R U . . .
H35B H 0.245346 0.050023 0.585991 0.024 Uiso 1 1 calc R U . . .
C20 C 0.59298(17) 0.0737(2) 0.33714(10) 0.0187(5) Uani 1 1 d . . . . .
H20A H 0.622993 0.135626 0.362053 0.028 Uiso 1 1 calc R U . . .
H20B H 0.639019 0.052069 0.308216 0.028 Uiso 1 1 calc R U . . .
H20C H 0.580689 0.007263 0.361648 0.028 Uiso 1 1 calc R U . . .
C16 C 0.42954(19) -0.0471(2) 0.41960(11) 0.0209(5) Uani 1 1 d . . . . .
H16A H 0.448177 -0.089375 0.385256 0.031 Uiso 1 1 calc R U . . .
H16B H 0.402009 -0.100392 0.447007 0.031 Uiso 1 1 calc R U . . .
H16C H 0.489180 -0.009251 0.439259 0.031 Uiso 1 1 calc R U . . .
C30 C 0.01857(18) 0.26733(19) 0.38814(10) 0.0177(5) Uani 1 1 d . . . . .
H30A H 0.043948 0.223960 0.355980 0.027 Uiso 1 1 calc R U . . .
H30B H -0.046438 0.235851 0.396533 0.027 Uiso 1 1 calc R U . . .
H30C H 0.066498 0.261545 0.423379 0.027 Uiso 1 1 calc R U . . .
C31 C -0.04723(17) 0.4554(2) 0.41826(10) 0.0190(5) Uani 1 1 d . . . . .
H31A H -0.008772 0.443224 0.456571 0.028 Uiso 1 1 calc R U . . .
H31B H -0.115158 0.424259 0.419123 0.028 Uiso 1 1 calc R U . . .
H31C H -0.051305 0.537644 0.409709 0.028 Uiso 1 1 calc R U . . .
C34 C 0.09005(19) 0.0718(2) 0.58941(11) 0.0230(5) Uani 1 1 d . . . . .
H34A H 0.080146 -0.012115 0.585821 0.028 Uiso 1 1 calc R U . . .
H34B H 0.047059 0.102425 0.618626 0.028 Uiso 1 1 calc R U . . .
C21 C 0.51462(19) 0.2177(2) 0.26601(10) 0.0206(5) Uani 1 1 d . . . . .
H21A H 0.451720 0.243922 0.244457 0.031 Uiso 1 1 calc R U . . .
H21B H 0.561766 0.194588 0.237988 0.031 Uiso 1 1 calc R U . . .
H21C H 0.544093 0.280172 0.290732 0.031 Uiso 1 1 calc R U . . .
C33 C 0.06911(19) 0.1311(2) 0.53043(11) 0.0230(5) Uani 1 1 d . . . . .
H33A H 0.086127 0.080049 0.498252 0.028 Uiso 1 1 calc R U . . .
H33B H -0.002782 0.152289 0.523340 0.028 Uiso 1 1 calc R U . . .

loop_
_atom_site_aniso_label
_atom_site_aniso_U_11
_atom_site_aniso_U_22
_atom_site_aniso_U_33
_atom_site_aniso_U_23
_atom_site_aniso_U_13
_atom_site_aniso_U_12
I1 0.01296(7) 0.01247(7) 0.01861(8) 0.00076(5) 0.00244(5) -0.00018(5)
Mo1 0.00841(8) 0.00998(9) 0.00803(9) -0.00011(6) 0.00021(6) 0.00085(6)
P1 0.0102(2) 0.0088(2) 0.0088(3) -0.00059(17) 0.00070(19) 0.00168(19)
P2 0.0075(2) 0.0110(3) 0.0093(3) 0.00004(18) -0.00016(19) 0.00098(19)
N3 0.0080(8) 0.0102(8) 0.0091(8) -0.0008(6) -0.0008(7) 0.0007(6)
O1 0.0338(11) 0.0222(9) 0.0226(9) 0.0067(7) -0.0062(8) -0.0027(8)
N2 0.0071(8) 0.0109(8) 0.0097(9) -0.0013(6) -0.0016(7) 0.0014(6)
N1 0.0134(9) 0.0156(9) 0.0159(10) 0.0008(7) 0.0013(7) 0.0019(7)
C3 0.0092(9) 0.0080(9) 0.0104(10) -0.0001(7) 0.0006(8) -0.0011(7)
C14 0.0199(11) 0.0107(10) 0.0138(11) 0.0016(7) 0.0047(9) -0.0008(8)
C25 0.0167(11) 0.0123(11) 0.0223(12) 0.0015(8) 0.0014(9) -0.0025(8)
C4 0.0103(10) 0.0104(10) 0.0109(10) 0.0000(7) 0.0007(8) -0.0007(7)
C9 0.0085(9) 0.0084(10) 0.0111(10) 0.0016(7) -0.0020(8) -0.0006(7)
C24 0.0131(10) 0.0091(10) 0.0157(11) 0.0004(7) 0.0009(8) 0.0001(8)
C1 0.0188(11) 0.0192(11) 0.0090(10) -0.0047(8) -0.0039(9) 0.0013(9)
C18 0.0139(10) 0.0173(11) 0.0124(11) -0.0021(8) 0.0035(8) 0.0032(8)
C2 0.0113(10) 0.0225(12) 0.0113(11) -0.0016(8) -0.0037(8) -0.0007(8)
C29 0.0117(11) 0.0213(12) 0.0226(12) -0.0034(9) -0.0031(9) -0.0003(9)
C22 0.0078(9) 0.0144(10) 0.0115(10) -0.0009(7) 0.0007(8) 0.0043(7)
C15 0.0234(12) 0.0164(11) 0.0233(13) 0.0021(9) 0.0023(10) -0.0057(9)
C7 0.0159(11) 0.0161(11) 0.0094(10) -0.0034(7) 0.0009(8) -0.0010(8)
C36 0.0251(13) 0.0233(13) 0.0225(13) 0.0008(9) -0.0007(10) -0.0025(10)
C19 0.0199(12) 0.0218(12) 0.0145(12) -0.0076(8) 0.0022(9) 0.0055(9)
C8 0.0128(10) 0.0127(10) 0.0124(10) -0.0007(7) 0.0024(8) 0.0007(8)
C6 0.0134(11) 0.0175(11) 0.0118(11) 0.0007(8) -0.0048(8) 0.0001(8)
C28 0.0097(10) 0.0178(11) 0.0147(11) -0.0013(8) 0.0015(8) -0.0004(8)
C27 0.0196(12) 0.0122(11) 0.0209(12) 0.0005(8) -0.0016(9) 0.0054(9)
C17 0.0244(12) 0.0133(11) 0.0164(11) 0.0017(8) 0.0078(9) -0.0007(9)
C26 0.0241(12) 0.0155(11) 0.0151(11) 0.0046(8) -0.0011(9) 0.0027(9)
C12 0.0091(9) 0.0131(10) 0.0124(10) -0.0031(7) 0.0000(8) 0.0045(8)
C5 0.0116(10) 0.0138(11) 0.0160(11) 0.0015(8) -0.0015(8) 0.0021(8)
C35 0.0222(12) 0.0224(12) 0.0154(12) 0.0019(9) 0.0031(10) 0.0063(9)
C20 0.0152(11) 0.0241(12) 0.0172(12) -0.0046(9) 0.0031(9) 0.0069(9)
C16 0.0283(13) 0.0152(11) 0.0197(12) 0.0047(8) 0.0053(10) 0.0050(9)
C30 0.0193(11) 0.0160(11) 0.0183(12) 0.0003(8) 0.0049(9) -0.0038(9)
C31 0.0109(11) 0.0243(12) 0.0223(12) -0.0055(9) 0.0047(9) 0.0004(9)
C34 0.0223(13) 0.0212(12) 0.0260(13) 0.0024(9) 0.0050(10) 0.0018(10)
C21 0.0220(12) 0.0241(13) 0.0172(12) 0.0037(9) 0.0085(10) 0.0036(9)
C33 0.0173(12) 0.0258(13) 0.0251(13) 0.0002(10) -0.0018(10) 0.0006(10)

loop_
_atom_type_symbol
_atom_type_description
_atom_type_scat_dispersion_real
_atom_type_scat_dispersion_imag
_atom_type_scat_source
C C 0.0033 0.0016 'International Tables Vol C Tables 4.2.6.8 and 6.1.1.4'
H H 0.0000 0.0000 'International Tables Vol C Tables 4.2.6.8 and 6.1.1.4'
I I -0.4742 1.8119 'International Tables Vol C Tables 4.2.6.8 and 6.1.1.4'
Mo Mo -1.6832 0.6857 'International Tables Vol C Tables 4.2.6.8 and 6.1.1.4'
N N 0.0061 0.0033 'International Tables Vol C Tables 4.2.6.8 and 6.1.1.4'
O O 0.0106 0.0060 'International Tables Vol C Tables 4.2.6.8 and 6.1.1.4'
P P 0.1023 0.0942 'International Tables Vol C Tables 4.2.6.8 and 6.1.1.4'

loop_
_geom_angle_atom_site_label_1
_geom_angle_atom_site_label_2
_geom_angle_atom_site_label_3
_geom_angle
_geom_angle_site_symmetry_1
_geom_angle_site_symmetry_3
_geom_angle_publ_flag
P1 Mo1 P2 142.741(18) . . ?
N1 Mo1 P1 101.02(7) . . ?
N1 Mo1 P2 100.68(6) . . ?
N1 Mo1 C3 97.47(8) . . ?
N1 Mo1 C1 98.67(9) . . ?
N1 Mo1 C2 101.20(9) . . ?
C3 Mo1 P1 73.12(5) . . ?
C3 Mo1 P2 74.31(5) . . ?
C3 Mo1 C1 154.38(8) . . ?
C3 Mo1 C2 154.70(8) . . ?
C1 Mo1 P1 84.34(6) . . ?
C1 Mo1 P2 121.58(6) . . ?
C2 Mo1 P1 119.15(6) . . ?
C2 Mo1 P2 85.51(6) . . ?
C2 Mo1 C1 36.62(8) . . ?
C14 P1 Mo1 112.89(7) . . ?
C18 P1 Mo1 121.09(7) . . ?
C18 P1 C14 112.72(10) . . ?
C12 P1 Mo1 102.11(7) . . ?
C12 P1 C14 102.96(10) . . ?
C12 P1 C18 101.90(10) . . ?
C24 P2 Mo1 112.83(7) . . ?
C24 P2 C28 112.60(10) . . ?
C22 P2 Mo1 104.44(6) . . ?
C22 P2 C24 104.15(10) . . ?
C22 P2 C28 100.27(10) . . ?
C28 P2 Mo1 119.95(7) . . ?
C3 N3 C9 110.56(17) . . ?
C3 N3 C22 122.94(17) . . ?
C9 N3 C22 125.99(17) . . ?
C36 O1 C33 109.08(17) . . ?
C3 N2 C4 111.12(17) . . ?
C3 N2 C12 121.77(17) . . ?
C4 N2 C12 126.91(17) . . ?
N3 C3 Mo1 127.97(14) . . ?
N3 C3 N2 106.30(17) . . ?
N2 C3 Mo1 125.71(14) . . ?
C15 C14 P1 110.31(15) . . ?
C17 C14 P1 108.52(14) . . ?
C17 C14 C15 106.91(19) . . ?
C16 C14 P1 113.54(16) . . ?
C16 C14 C15 109.64(19) . . ?
C16 C14 C17 107.66(18) . . ?
H25A C25 H25B 109.5 . . ?
H25A C25 H25C 109.5 . . ?
H25B C25 H25C 109.5 . . ?
C24 C25 H25A 109.5 . . ?
C24 C25 H25B 109.5 . . ?
C24 C25 H25C 109.5 . . ?
N2 C4 C9 105.43(17) . . ?
C5 C4 N2 132.71(19) . . ?
C5 C4 C9 121.84(19) . . ?
N3 C9 C4 106.57(17) . . ?
N3 C9 C8 131.55(19) . . ?
C8 C9 C4 121.87(19) . . ?
C25 C24 P2 107.46(15) . . ?
C25 C24 C27 108.08(18) . . ?
C25 C24 C26 108.29(18) . . ?
C27 C24 P2 113.29(15) . . ?
C27 C24 C26 110.39(18) . . ?
C26 C24 P2 109.17(14) . . ?
Mo1 C1 H1A 116.5 . . ?
Mo1 C1 H1B 116.5 . . ?
H1A C1 H1B 113.4 . . ?
C2 C1 Mo1 71.46(12) . . ?
C2 C1 H1A 116.5 . . ?
C2 C1 H1B 116.5 . . ?
C19 C18 P1 109.88(15) . . ?
C19 C18 C21 108.96(19) . . ?
C20 C18 P1 113.37(15) . . ?
C20 C18 C19 109.10(18) . . ?
C20 C18 C21 108.47(19) . . ?
C21 C18 P1 106.96(14) . . ?
Mo1 C2 H2A 116.4 . . ?
Mo1 C2 H2B 116.4 . . ?
C1 C2 Mo1 71.92(12) . . ?
C1 C2 H2A 116.4 . . ?
C1 C2 H2B 116.4 . . ?
H2A C2 H2B 113.4 . . ?
H29A C29 H29B 109.5 . . ?
H29A C29 H29C 109.5 . . ?
H29B C29 H29C 109.5 . . ?
C28 C29 H29A 109.5 . . ?
C28 C29 H29B 109.5 . . ?
C28 C29 H29C 109.5 . . ?
P2 C22 H22A 109.9 . . ?
P2 C22 H22B 109.9 . . ?
N3 C22 P2 108.96(13) . . ?
N3 C22 H22A 109.9 . . ?
N3 C22 H22B 109.9 . . ?
H22A C22 H22B 108.3 . . ?
C14 C15 H15A 109.5 . . ?
C14 C15 H15B 109.5 . . ?
C14 C15 H15C 109.5 . . ?
H15A C15 H15B 109.5 . . ?
H15A C15 H15C 109.5 . . ?
H15B C15 H15C 109.5 . . ?
C8 C7 H7 118.9 . . ?
C8 C7 C6 122.22(19) . . ?
C6 C7 H7 118.9 . . ?
O1 C36 H36A 110.4 . . ?
O1 C36 H36B 110.4 . . ?
O1 C36 C35 106.74(19) . . ?
H36A C36 H36B 108.6 . . ?
C35 C36 H36A 110.4 . . ?
C35 C36 H36B 110.4 . . ?
C18 C19 H19A 109.5 . . ?
C18 C19 H19B 109.5 . . ?
C18 C19 H19C 109.5 . . ?
H19A C19 H19B 109.5 . . ?
H19A C19 H19C 109.5 . . ?
H19B C19 H19C 109.5 . . ?
C9 C8 H8 121.9 . . ?
C7 C8 C9 116.15(19) . . ?
C7 C8 H8 121.9 . . ?
C7 C6 H6 119.2 . . ?
C5 C6 C7 121.6(2) . . ?
C5 C6 H6 119.2 . . ?
C29 C28 P2 111.42(15) . . ?
C29 C28 C31 108.13(18) . . ?
C30 C28 P2 105.27(15) . . ?
C30 C28 C29 110.26(18) . . ?
C30 C28 C31 107.63(18) . . ?
C31 C28 P2 114.04(15) . . ?
C24 C27 H27A 109.5 . . ?
C24 C27 H27B 109.5 . . ?
C24 C27 H27C 109.5 . . ?
H27A C27 H27B 109.5 . . ?
H27A C27 H27C 109.5 . . ?
H27B C27 H27C 109.5 . . ?
C14 C17 H17A 109.5 . . ?
C14 C17 H17B 109.5 . . ?
C14 C17 H17C 109.5 . . ?
H17A C17 H17B 109.5 . . ?
H17A C17 H17C 109.5 . . ?
H17B C17 H17C 109.5 . . ?
C24 C26 H26A 109.5 . . ?
C24 C26 H26B 109.5 . . ?
C24 C26 H26C 109.5 . . ?
H26A C26 H26B 109.5 . . ?
H26A C26 H26C 109.5 . . ?
H26B C26 H26C 109.5 . . ?
P1 C12 H12A 110.4 . . ?
P1 C12 H12B 110.4 . . ?
N2 C12 P1 106.55(13) . . ?
N2 C12 H12A 110.4 . . ?
N2 C12 H12B 110.4 . . ?
H12A C12 H12B 108.6 . . ?
C4 C5 H5 121.8 . . ?
C6 C5 C4 116.3(2) . . ?
C6 C5 H5 121.8 . . ?
C36 C35 H35A 111.3 . . ?
C36 C35 H35B 111.3 . . ?
C36 C35 C34 102.19(19) . . ?
H35A C35 H35B 109.2 . . ?
C34 C35 H35A 111.3 . . ?
C34 C35 H35B 111.3 . . ?
C18 C20 H20A 109.5 . . ?
C18 C20 H20B 109.5 . . ?
C18 C20 H20C 109.5 . . ?
H20A C20 H20B 109.5 . . ?
H20A C20 H20C 109.5 . . ?
H20B C20 H20C 109.5 . . ?
C14 C16 H16A 109.5 . . ?
C14 C16 H16B 109.5 . . ?
C14 C16 H16C 109.5 . . ?
H16A C16 H16B 109.5 . . ?
H16A C16 H16C 109.5 . . ?
H16B C16 H16C 109.5 . . ?
C28 C30 H30A 109.5 . . ?
C28 C30 H30B 109.5 . . ?
C28 C30 H30C 109.5 . . ?
H30A C30 H30B 109.5 . . ?
H30A C30 H30C 109.5 . . ?
H30B C30 H30C 109.5 . . ?
C28 C31 H31A 109.5 . . ?
C28 C31 H31B 109.5 . . ?
C28 C31 H31C 109.5 . . ?
H31A C31 H31B 109.5 . . ?
H31A C31 H31C 109.5 . . ?
H31B C31 H31C 109.5 . . ?
C35 C34 H34A 111.5 . . ?
C35 C34 H34B 111.5 . . ?
H34A C34 H34B 109.3 . . ?
C33 C34 C35 101.42(19) . . ?
C33 C34 H34A 111.5 . . ?
C33 C34 H34B 111.5 . . ?
C18 C21 H21A 109.5 . . ?
C18 C21 H21B 109.5 . . ?
C18 C21 H21C 109.5 . . ?
H21A C21 H21B 109.5 . . ?
H21A C21 H21C 109.5 . . ?
H21B C21 H21C 109.5 . . ?
O1 C33 C34 106.27(19) . . ?
O1 C33 H33A 110.5 . . ?
O1 C33 H33B 110.5 . . ?
C34 C33 H33A 110.5 . . ?
C34 C33 H33B 110.5 . . ?
H33A C33 H33B 108.7 . . ?

loop_
_geom_bond_atom_site_label_1
_geom_bond_atom_site_label_2
_geom_bond_distance
_geom_bond_site_symmetry_2
_geom_bond_publ_flag
Mo1 P1 2.5391(5) . ?
Mo1 P2 2.5711(5) . ?
Mo1 N1 1.6483(19) . ?
Mo1 C3 2.187(2) . ?
Mo1 C1 2.262(2) . ?
Mo1 C2 2.256(2) . ?
P1 C14 1.891(2) . ?
P1 C18 1.879(2) . ?
P1 C12 1.858(2) . ?
P2 C24 1.882(2) . ?
P2 C22 1.866(2) . ?
P2 C28 1.884(2) . ?
N3 C3 1.353(3) . ?
N3 C9 1.390(3) . ?
N3 C22 1.460(3) . ?
O1 C36 1.433(3) . ?
O1 C33 1.445(3) . ?
N2 C3 1.356(3) . ?
N2 C4 1.391(3) . ?
N2 C12 1.463(2) . ?
C14 C15 1.542(3) . ?
C14 C17 1.542(3) . ?
C14 C16 1.535(3) . ?
C25 H25A 0.9800 . ?
C25 H25B 0.9800 . ?
C25 H25C 0.9800 . ?
C25 C24 1.536(3) . ?
C4 C9 1.402(3) . ?
C4 C5 1.389(3) . ?
C9 C8 1.392(3) . ?
C24 C27 1.538(3) . ?
C24 C26 1.539(3) . ?
C1 H1A 0.9900 . ?
C1 H1B 0.9900 . ?
C1 C2 1.419(3) . ?
C18 C19 1.537(3) . ?
C18 C20 1.535(3) . ?
C18 C21 1.538(3) . ?
C2 H2A 0.9900 . ?
C2 H2B 0.9900 . ?
C29 H29A 0.9800 . ?
C29 H29B 0.9800 . ?
C29 H29C 0.9800 . ?
C29 C28 1.539(3) . ?
C22 H22A 0.9900 . ?
C22 H22B 0.9900 . ?
C15 H15A 0.9800 . ?
C15 H15B 0.9800 . ?
C15 H15C 0.9800 . ?
C7 H7 0.9500 . ?
C7 C8 1.379(3) . ?
C7 C6 1.408(3) . ?
C36 H36A 0.9900 . ?
C36 H36B 0.9900 . ?
C36 C35 1.515(3) . ?
C19 H19A 0.9800 . ?
C19 H19B 0.9800 . ?
C19 H19C 0.9800 . ?
C8 H8 0.9500 . ?
C6 H6 0.9500 . ?
C6 C5 1.387(3) . ?
C28 C30 1.538(3) . ?
C28 C31 1.542(3) . ?
C27 H27A 0.9800 . ?
C27 H27B 0.9800 . ?
C27 H27C 0.9800 . ?
C17 H17A 0.9800 . ?
C17 H17B 0.9800 . ?
C17 H17C 0.9800 . ?
C26 H26A 0.9800 . ?
C26 H26B 0.9800 . ?
C26 H26C 0.9800 . ?
C12 H12A 0.9900 . ?
C12 H12B 0.9900 . ?
C5 H5 0.9500 . ?
C35 H35A 0.9900 . ?
C35 H35B 0.9900 . ?
C35 C34 1.528(3) . ?
C20 H20A 0.9800 . ?
C20 H20B 0.9800 . ?
C20 H20C 0.9800 . ?
C16 H16A 0.9800 . ?
C16 H16B 0.9800 . ?
C16 H16C 0.9800 . ?
C30 H30A 0.9800 . ?
C30 H30B 0.9800 . ?
C30 H30C 0.9800 . ?
C31 H31A 0.9800 . ?
C31 H31B 0.9800 . ?
C31 H31C 0.9800 . ?
C34 H34A 0.9900 . ?
C34 H34B 0.9900 . ?
C34 C33 1.516(3) . ?
C21 H21A 0.9800 . ?
C21 H21B 0.9800 . ?
C21 H21C 0.9800 . ?
C33 H33A 0.9900 . ?
C33 H33B 0.9900 . ?

loop_
_geom_torsion_atom_site_label_1
_geom_torsion_atom_site_label_2
_geom_torsion_atom_site_label_3
_geom_torsion_atom_site_label_4
_geom_torsion
_geom_torsion_site_symmetry_1
_geom_torsion_site_symmetry_2
_geom_torsion_site_symmetry_3
_geom_torsion_site_symmetry_4
_geom_torsion_publ_flag
Mo1 P1 C14 C15 56.41(16) . . . . ?
Mo1 P1 C14 C17 -60.40(17) . . . . ?
Mo1 P1 C14 C16 179.93(14) . . . . ?
Mo1 P1 C18 C19 -84.93(16) . . . . ?
Mo1 P1 C18 C20 152.70(13) . . . . ?
Mo1 P1 C18 C21 33.19(18) . . . . ?
Mo1 P1 C12 N2 31.67(14) . . . . ?
Mo1 P2 C24 C25 -58.56(15) . . . . ?
Mo1 P2 C24 C27 -177.87(13) . . . . ?
Mo1 P2 C24 C26 58.68(16) . . . . ?
Mo1 P2 C22 N3 11.35(15) . . . . ?
Mo1 P2 C28 C29 -84.83(15) . . . . ?
Mo1 P2 C28 C30 34.69(17) . . . . ?
Mo1 P2 C28 C31 152.42(14) . . . . ?
N3 C9 C8 C7 177.6(2) . . . . ?
O1 C36 C35 C34 -29.6(2) . . . . ?
N2 C4 C9 N3 -0.2(2) . . . . ?
N2 C4 C9 C8 178.68(18) . . . . ?
N2 C4 C5 C6 -177.2(2) . . . . ?
C3 N3 C9 C4 1.1(2) . . . . ?
C3 N3 C9 C8 -177.6(2) . . . . ?
C3 N3 C22 P2 -12.9(2) . . . . ?
C3 N2 C4 C9 -0.7(2) . . . . ?
C3 N2 C4 C5 177.7(2) . . . . ?
C3 N2 C12 P1 -21.6(2) . . . . ?
C14 P1 C18 C19 53.22(18) . . . . ?
C14 P1 C18 C20 -69.15(18) . . . . ?
C14 P1 C18 C21 171.34(15) . . . . ?
C14 P1 C12 N2 -85.56(15) . . . . ?
C4 N2 C3 Mo1 -179.92(14) . . . . ?
C4 N2 C3 N3 1.4(2) . . . . ?
C4 N2 C12 P1 152.75(17) . . . . ?
C4 C9 C8 C7 -1.0(3) . . . . ?
C9 N3 C3 Mo1 179.81(14) . . . . ?
C9 N3 C3 N2 -1.6(2) . . . . ?
C9 N3 C22 P2 176.11(15) . . . . ?
C9 C4 C5 C6 1.0(3) . . . . ?
C24 P2 C22 N3 -107.21(15) . . . . ?
C24 P2 C28 C29 51.62(18) . . . . ?
C24 P2 C28 C30 171.14(14) . . . . ?
C24 P2 C28 C31 -71.12(18) . . . . ?
C18 P1 C14 C15 -85.26(17) . . . . ?
C18 P1 C14 C17 157.93(15) . . . . ?
C18 P1 C14 C16 38.26(19) . . . . ?
C18 P1 C12 N2 157.47(14) . . . . ?
C22 P2 C24 C25 54.10(16) . . . . ?
C22 P2 C24 C27 -65.22(17) . . . . ?
C22 P2 C24 C26 171.33(15) . . . . ?
C22 P2 C28 C29 161.78(15) . . . . ?
C22 P2 C28 C30 -78.70(15) . . . . ?
C22 P2 C28 C31 39.03(18) . . . . ?
C22 N3 C3 Mo1 7.6(3) . . . . ?
C22 N3 C3 N2 -173.84(17) . . . . ?
C22 N3 C9 C4 173.11(18) . . . . ?
C22 N3 C9 C8 -5.7(3) . . . . ?
C7 C6 C5 C4 -1.1(3) . . . . ?
C36 O1 C33 C34 14.6(3) . . . . ?
C36 C35 C34 C33 37.0(2) . . . . ?
C8 C7 C6 C5 0.2(3) . . . . ?
C6 C7 C8 C9 0.9(3) . . . . ?
C28 P2 C24 C25 161.81(14) . . . . ?
C28 P2 C24 C27 42.49(19) . . . . ?
C28 P2 C24 C26 -80.96(17) . . . . ?
C28 P2 C22 N3 136.14(14) . . . . ?
C12 P1 C14 C15 165.73(15) . . . . ?
C12 P1 C14 C17 48.92(17) . . . . ?
C12 P1 C14 C16 -70.75(17) . . . . ?
C12 P1 C18 C19 162.90(15) . . . . ?
C12 P1 C18 C20 40.53(18) . . . . ?
C12 P1 C18 C21 -78.98(17) . . . . ?
C12 N2 C3 Mo1 -4.8(3) . . . . ?
C12 N2 C3 N3 176.58(17) . . . . ?
C12 N2 C4 C9 -175.58(18) . . . . ?
C12 N2 C4 C5 2.8(4) . . . . ?
C5 C4 C9 N3 -178.86(18) . . . . ?
C5 C4 C9 C8 0.1(3) . . . . ?
C35 C34 C33 O1 -32.3(2) . . . . ?
C33 O1 C36 C35 9.8(3) . . . . ?
